data_2015211
loop_
_publ_author_name
'Kirik, Sergei D.'
'Mulagaleev, Ruslan F.'
'Blokhin, Alexander I.'

_publ_contact_author
; Dr Sergei Kirik
   Institute of Chemistry and Chemical Technology,
   660049 Krasnoyarsk,
   Russian Federation
;
_publ_section_title
;
 [Pd~8~(CH~3~COO)~8~(NO)~8~]: solution from X-ray powder diffraction
 data
;
_journal_coeditor_code SQ1216
_journal_issue 10
_journal_name_full 'Acta Crystallographica Section C'
_journal_page_first m445
_journal_page_last m447
_journal_paper_doi 10.1107/S0108270105027095
_journal_volume 61
_journal_year 2005
_chemical_formula_analytical (PdNO(CH3COO))
_chemical_formula_iupac '[Pd8 (C2 H3 O2)8 (N O)8]'
_chemical_formula_moiety 'C16 H24 N8 O24 Pd8'
_chemical_formula_structural '[Pd8 (C2 H3 O2)8 (NO)8]'
_chemical_formula_sum 'C16 H24 N8 O24 Pd8'
_chemical_formula_weight 1563.79
_chemical_name_common octakis(nitroso-acetato-palladium(II))
_chemical_name_systematic
;
octakis(\m-acetato-\k^2^O:O)octakis(\m-nitroso-\k^2^N:O)octapalladium(II)
;
_space_group_IT_number 87
_symmetry_cell_setting tetragonal
_symmetry_space_group_name_Hall '-I 4'
_symmetry_space_group_name_H-M 'I 4/m'
_cell_angle_alpha 90.00
_cell_angle_beta 90.00
_cell_angle_gamma 90.00
_cell_formula_units_Z 2
_cell_length_a 17.5504(3)
_cell_length_b 17.5504(3)
_cell_length_c 6.8504(2)
_cell_measurement_temperature 293
_cell_volume 2110.04(8)
_computing_cell_refinement 'POWDER (Kirik et al., 1979)'
_computing_data_collection 'DRON-4 data collection software'
_computing_data_reduction ' '
_computing_molecular_graphics 'XP (Siemens, 1989)'
_computing_structure_refinement 'Modified DBWM'
_computing_structure_solution 'Modified DBWM (Wiles & Young, 1981)'
_diffrn_ambient_temperature 293
_diffrn_measurement_device 'DRON-4 powder diffractometer'
_diffrn_measurement_method '\q/2\q scan'
_diffrn_radiation_monochromator graphite
_diffrn_radiation_source 'conventional sealed tube'
_diffrn_radiation_type CuK\a
_diffrn_radiation_wavelength 1.5418
_diffrn_reflns_av_R_equivalents 0
_diffrn_reflns_limit_h_max 16
_diffrn_reflns_limit_h_min 0
_diffrn_reflns_limit_k_max 16
_diffrn_reflns_limit_k_min 0
_diffrn_reflns_limit_l_max 6
_diffrn_reflns_limit_l_min 0
_diffrn_reflns_number 478
_diffrn_reflns_theta_max 45.
_diffrn_reflns_theta_min 2.5
_exptl_absorpt_coefficient_mu 27.652
_exptl_absorpt_correction_type none
_exptl_absorpt_process_details none
_exptl_crystal_density_diffrn 2.461
_exptl_crystal_F_000 1472.0
_refine_ls_goodness_of_fit_all 1.39
_refine_ls_hydrogen_treatment constr
_refine_ls_matrix_type full
_refine_ls_number_constraints 0
_refine_ls_number_parameters 45
_refine_ls_number_restraints 0
_refine_ls_shift/su_max 0.05
_refine_ls_structure_factor_coef Fsqd
_refine_ls_weighting_scheme sigma
_reflns_number_total 478
_cod_data_source_file sq1216.cif
_cod_data_source_block global
_cod_original_sg_symbol_Hall '-I 4 '
_cod_original_sg_symbol_H-M 'I 4/m '
_cod_database_code 2015211

loop_
_symmetry_equiv_pos_site_id
_symmetry_equiv_pos_as_xyz
1 x,y,z
2 -y,x,z
3 -x,-y,z
4 y,-x,z
5 -x,-y,-z
6 y,-x,-z
7 x,y,-z
8 -y,x,-z
9 1/2+x,1/2+y,1/2+z
10 1/2-y,1/2+x,1/2+z
11 1/2-x,1/2-y,1/2+z
12 1/2+y,1/2-x,1/2+z
13 1/2-x,1/2-y,1/2-z
14 1/2+y,1/2-x,1/2-z
15 1/2+x,1/2+y,1/2-z
16 1/2-y,1/2+x,1/2-z

loop_
_atom_site_label
_atom_site_fract_x
_atom_site_fract_y
_atom_site_fract_z
_atom_site_U_iso_or_equiv
_atom_site_thermal_displace_type
_atom_site_occupancy
_atom_site_type_symbol
Pd 0.1956(2) 0.0365(2) 0.29090(10) 0.0091 Uiso 1.00 Pd
C11 0.3190(10) -0.043(2) 0.5 0.0267 Uiso 1.00 C
C12 0.3860(10) -0.087(2) 0.5 0.0290 Uiso 1.00 C
O1 0.2890(10) -0.025(2) 0.3341(5) 0.0295 Uiso 1.00 O
H12A 0.40186 -0.09606 0.63209 0.0800 Uiso 0.50 H
H12B 0.42544 -0.06016 0.43144 0.0800 Uiso 0.50 H
H12C 0.37642 -0.1348 0.43647 0.0800 Uiso 0.50 H
C21 0.281(2) 0.1640(10) 0.5 0.0361 Uiso 1.00 C
C22 0.3240(10) 0.2320(10) 0.5 0.0372 Uiso 1.00 C
O2 0.2570(10) 0.1310(10) 0.3398(6) 0.0305 Uiso 1.00 O
H22A 0.33486 0.24669 0.36791 0.0800 Uiso 0.50 H
H22B 0.29594 0.27187 0.56351 0.0800 Uiso 0.50 H
H22C 0.37091 0.22336 0.56858 0.0800 Uiso 0.50 H
O3 0.1040(10) 0.1010(10) 0.2519(4) 0.0283 Uiso 1.00 O
N 0.1350(10) -0.0540(10) 0.2611(5) 0.0310 Uiso 1.00 N

loop_
_atom_type_symbol
_atom_type_description
_atom_type_scat_dispersion_real
_atom_type_scat_dispersion_imag
_atom_type_scat_source
PD PD -.059 3.934 'Cromer(1971) Int. Tables Vol. IV'
O O .047 .032 'Cromer(1971) Int. Tables Vol. IV'
H H .0000 .0000 'Cromer(1971) Int. Tables Vol. IV'
C C 0.017 0.009 'Cromer(1971) Int. Tables Vol. IV'
N N .029 .018 'Cromer(1971) Int. Tables Vol. IV'

loop_
_geom_angle_atom_site_label_1
_geom_angle_atom_site_label_2
_geom_angle_atom_site_label_3
_geom_angle_site_symmetry_3
_geom_angle
_geom_angle_publ_flag
O2 Pd O1 . 88.9(6) yes
O2 Pd O3 . 89.2(6) yes
O3 Pd N . 90.5(6) yes
O1 Pd N . 91.3(7) yes
O1 C11 O1 7_556 123.2(2) yes
O2 C21 O2 7_556 113.8(3) yes
C11 C12 H12A . 109.4 no
C11 C12 H12B . 109.4 no
C11 C12 H12C . 109.4 no
C21 C22 H22A . 109.4 no
C21 C22 H22B . 109.4 no
C21 C22 H22C . 109.4 no

loop_
_geom_bond_atom_site_label_1
_geom_bond_atom_site_label_2
_geom_bond_site_symmetry_1
_geom_bond_site_symmetry_2
_geom_bond_distance
_geom_bond_publ_flag
Pd O1 . . 1.99(2) yes
Pd O2 . . 2.01(2) yes
Pd O3 . . 1.98(2) yes
Pd N . . 1.92(2) yes
O1 C11 . . 1.29(2) yes
O2 C21 . . 1.31(2) yes
C11 C12 . . 1.41(3) yes
C21 C22 . . 1.41(3) yes
O3 N 4_555 . 1.06(3) yes
Pd Pd . 7_556 2.8648(10) yes
C12 H12A . . 0.96 no
C12 H12B . . 0.96 no
C12 H12C . . 0.96 no
C22 H22A . . 0.96 no
C22 H22B . . 0.96 no
C22 H22C . . 0.96 no
